data_1515716
loop_
_publ_author_name
'Mondal, Barnali'
'Captain, Burjor'
'Ramamurthy, V.'

_publ_section_title
;
 Photodimerization of HCl salts of azastilbenes in the solid state.
;
_journal_issue 6
_journal_name_full
'Photochemical &amp; photobiological sciences : Official journal of the European Photochemistry Association and the European Society for Photobiology'
_journal_page_first 891
_journal_page_last 894
_journal_paper_doi 10.1039/c1pp05070b
_journal_volume 10
_journal_year 2011
_chemical_formula_sum 'C15 H15 N O2'
_chemical_formula_weight 241.28
_chemical_name_systematic
;
?
;
_space_group_IT_number 14
_symmetry_cell_setting monoclinic
_symmetry_space_group_name_Hall '-P 2ybc'
_symmetry_space_group_name_H-M 'P 1 21/c 1'
_atom_sites_solution_hydrogens geom
_atom_sites_solution_primary direct
_atom_sites_solution_secondary difmap
_audit_creation_method SHELXL-97
_cell_angle_alpha 90.00
_cell_angle_beta 96.9620(10)
_cell_angle_gamma 90.00
_cell_formula_units_Z 4
_cell_length_a 8.7901(5)
_cell_length_b 7.8000(4)
_cell_length_c 19.3873(10)
_cell_measurement_reflns_used 5428
_cell_measurement_temperature 296(2)
_cell_measurement_theta_max 32.64
_cell_measurement_theta_min 2.33
_cell_volume 1319.45(12)
_computing_cell_refinement 'SAINT+ V7.46A (Bruker, 2007)'
_computing_data_collection 'APEX2 v2.2-0 (Bruker, 2007)'
_computing_data_reduction 'SAINT+ V7.46A (Bruker, 2007)'
_computing_molecular_graphics 'XSHELL v4.02 (Bruker, 2000)'
_computing_publication_material 'XCIF v6.12 (Bruker, 2001)'
_computing_structure_refinement 'SHELXL-97 (Sheldrick, 2008)'
_computing_structure_solution 'SHELXS-97 (Sheldrick, 2008)'
_diffrn_ambient_temperature 296(2)
_diffrn_measured_fraction_theta_full 1.000
_diffrn_measured_fraction_theta_max 1.000
_diffrn_measurement_device_type 'Bruker SMART APEX2 CCD diffractometer'
_diffrn_measurement_method 'omega scans'
_diffrn_radiation_monochromator graphite
_diffrn_radiation_source 'fine-focus sealed tube'
_diffrn_radiation_type MoK\a
_diffrn_radiation_wavelength 0.71073
_diffrn_reflns_av_R_equivalents 0.0202
_diffrn_reflns_av_sigmaI/netI 0.0148
_diffrn_reflns_limit_h_max 11
_diffrn_reflns_limit_h_min -11
_diffrn_reflns_limit_k_max 9
_diffrn_reflns_limit_k_min -9
_diffrn_reflns_limit_l_max 24
_diffrn_reflns_limit_l_min -24
_diffrn_reflns_number 11654
_diffrn_reflns_theta_full 26.50
_diffrn_reflns_theta_max 26.50
_diffrn_reflns_theta_min 2.12
_exptl_absorpt_coefficient_mu 0.081
_exptl_absorpt_correction_T_max 0.9840
_exptl_absorpt_correction_T_min 0.9623
_exptl_absorpt_correction_type multi-scan
_exptl_absorpt_process_details '(SADABS 2007/4 Bruker)'
_exptl_crystal_colour Colourless
_exptl_crystal_density_diffrn 1.215
_exptl_crystal_density_method 'not measured'
_exptl_crystal_description Block
_exptl_crystal_F_000 512
_exptl_crystal_size_max 0.48
_exptl_crystal_size_mid 0.40
_exptl_crystal_size_min 0.20
_refine_diff_density_max 0.215
_refine_diff_density_min -0.172
_refine_diff_density_rms 0.036
_refine_ls_extinction_coef 0.027(3)
_refine_ls_extinction_expression Fc^*^=kFc[1+0.001xFc^2^\l^3^/sin(2\q)]^-1/4^
_refine_ls_extinction_method SHELXL
_refine_ls_goodness_of_fit_ref 1.038
_refine_ls_hydrogen_treatment constr
_refine_ls_matrix_type full
_refine_ls_number_parameters 166
_refine_ls_number_reflns 2738
_refine_ls_number_restraints 0
_refine_ls_restrained_S_all 1.038
_refine_ls_R_factor_all 0.0516
_refine_ls_R_factor_gt 0.0436
_refine_ls_shift/su_max 0.000
_refine_ls_shift/su_mean 0.000
_refine_ls_structure_factor_coef Fsqd
_refine_ls_weighting_details 'calc w=1/[\s^2^(Fo^2^)+(0.0597P)^2^+0.2528P] where P=(Fo^2^+2Fc^2^)/3'
_refine_ls_weighting_scheme calc
_refine_ls_wR_factor_gt 0.1183
_refine_ls_wR_factor_ref 0.1271
_reflns_number_gt 2265
_reflns_number_total 2738
_reflns_threshold_expression >2sigma(I)
_cod_data_source_file c1pp05070b.txt
_cod_data_source_block 10-34DiMethoxyStilbazole-Monomer
_cod_depositor_comments
;
The following automatic conversions were performed:

'_symmetry_cell_setting' value 'Monoclinic' changed to 'monoclinic'
according to
/usr/data/users/saulius/automatic-downloads/retrospective/RSC/lib/dictionaries/cif_core.dic
dictionary named 'cif_core.dic' version 2.4.2 from
2011-04-26.

'_exptl_absorpt_correction_type' value 'Multi-scan'
changed to 'multi-scan' according to
/usr/data/users/saulius/automatic-downloads/retrospective/RSC/lib/dictionaries/cif_core.dic
dictionary named 'cif_core.dic' version 2.4.2 from 2011-04-26.

Automatic conversion script
Id: cif_fix_values 2281 2013-09-26 08:29:07Z andrius 
;
_cod_original_sg_symbol_H-M P2(1)/c
_cod_database_code 1515716

loop_
_symmetry_equiv_pos_as_xyz
'x, y, z'
'-x, y+1/2, -z+1/2'
'-x, -y, -z'
'x, -y-1/2, z-1/2'

loop_
_atom_site_label
_atom_site_type_symbol
_atom_site_fract_x
_atom_site_fract_y
_atom_site_fract_z
_atom_site_U_iso_or_equiv
_atom_site_adp_type
_atom_site_occupancy
_atom_site_symmetry_multiplicity
_atom_site_calc_flag
_atom_site_refinement_flags
O1 O -0.17441(11) 1.15695(14) 0.02972(5) 0.0672(3) Uani 1 1 d .
O2 O -0.36872(10) 0.93024(13) 0.05982(5) 0.0591(3) Uani 1 1 d .
N1 N 0.72193(14) 0.90963(19) 0.38337(7) 0.0705(4) Uani 1 1 d .
C1 C 0.68744(17) 0.9879(2) 0.32273(9) 0.0699(4) Uani 1 1 d .
H1 H 0.7649 1.0482 0.3047 0.084 Uiso 1 1 calc R
C2 C 0.54427(17) 0.9857(2) 0.28464(8) 0.0636(4) Uani 1 1 d .
H2 H 0.5278 1.0427 0.2423 0.076 Uiso 1 1 calc R
C3 C 0.42508(15) 0.89833(17) 0.30977(7) 0.0533(3) Uani 1 1 d .
C4 C 0.46135(18) 0.8175(2) 0.37308(8) 0.0673(4) Uani 1 1 d .
H4 H 0.3865 0.7572 0.3930 0.081 Uiso 1 1 calc R
C5 C 0.60782(19) 0.8263(2) 0.40646(8) 0.0747(5) Uani 1 1 d .
H5 H 0.6283 0.7691 0.4486 0.090 Uiso 1 1 calc R
C6 C 0.26927(16) 0.88417(19) 0.27330(8) 0.0586(4) Uani 1 1 d .
H6 H 0.2017 0.8126 0.2930 0.070 Uiso 1 1 calc R
C7 C 0.21584(15) 0.96308(19) 0.21528(7) 0.0575(4) Uani 1 1 d .
H7 H 0.2830 1.0371 0.1966 0.069 Uiso 1 1 calc R
C8 C 0.06138(15) 0.94685(17) 0.17677(7) 0.0535(3) Uani 1 1 d .
C9 C 0.01925(14) 1.05962(17) 0.12186(7) 0.0527(3) Uani 1 1 d .
H9 H 0.0889 1.1419 0.1107 0.063 Uiso 1 1 calc R
C10 C -0.12412(14) 1.05134(17) 0.08367(7) 0.0499(3) Uani 1 1 d .
C11 C -0.22997(14) 0.92762(17) 0.10019(7) 0.0498(3) Uani 1 1 d .
C12 C -0.18872(16) 0.8155(2) 0.15404(8) 0.0622(4) Uani 1 1 d .
H12 H -0.2581 0.7330 0.1652 0.075 Uiso 1 1 calc R
C13 C -0.04404(17) 0.8248(2) 0.19183(8) 0.0642(4) Uani 1 1 d .
H13 H -0.0176 0.7476 0.2279 0.077 Uiso 1 1 calc R
C14 C -0.07519(19) 1.2914(2) 0.01302(10) 0.0807(5) Uani 1 1 d .
H14A H -0.0530 1.3656 0.0525 0.121 Uiso 1 1 calc R
H14B H -0.1243 1.3560 -0.0256 0.121 Uiso 1 1 calc R
H14C H 0.0185 1.2431 0.0009 0.121 Uiso 1 1 calc R
C15 C -0.48647(17) 0.8220(2) 0.07946(9) 0.0733(5) Uani 1 1 d .
H15A H -0.4569 0.7042 0.0755 0.110 Uiso 1 1 calc R
H15B H -0.5798 0.8428 0.0495 0.110 Uiso 1 1 calc R
H15C H -0.5021 0.8458 0.1267 0.110 Uiso 1 1 calc R

loop_
_atom_site_aniso_label
_atom_site_aniso_U_11
_atom_site_aniso_U_22
_atom_site_aniso_U_33
_atom_site_aniso_U_23
_atom_site_aniso_U_13
_atom_site_aniso_U_12
O1 0.0523(5) 0.0722(7) 0.0724(6) 0.0240(5) -0.0112(4) -0.0164(5)
O2 0.0463(5) 0.0649(6) 0.0627(6) 0.0084(4) -0.0076(4) -0.0143(4)
N1 0.0554(7) 0.0784(9) 0.0730(8) 0.0049(7) -0.0112(6) 0.0099(6)
C1 0.0531(8) 0.0732(10) 0.0809(10) 0.0113(8) -0.0019(7) -0.0040(7)
C2 0.0617(8) 0.0650(9) 0.0610(8) 0.0132(7) -0.0057(6) 0.0021(7)
C3 0.0506(7) 0.0474(7) 0.0597(7) -0.0042(6) -0.0032(6) 0.0051(5)
C4 0.0618(9) 0.0707(9) 0.0682(9) 0.0133(7) 0.0026(7) -0.0011(7)
C5 0.0721(10) 0.0848(11) 0.0638(9) 0.0176(8) -0.0056(7) 0.0108(9)
C6 0.0530(7) 0.0564(8) 0.0644(8) 0.0014(6) -0.0012(6) -0.0025(6)
C7 0.0488(7) 0.0566(8) 0.0651(8) 0.0014(6) -0.0016(6) 0.0012(6)
C8 0.0467(7) 0.0538(7) 0.0580(8) -0.0019(6) -0.0016(6) 0.0023(6)
C9 0.0431(6) 0.0522(7) 0.0614(8) 0.0006(6) 0.0008(5) -0.0049(5)
C10 0.0451(6) 0.0507(7) 0.0526(7) 0.0017(5) -0.0002(5) -0.0030(5)
C11 0.0427(6) 0.0522(7) 0.0527(7) -0.0020(5) -0.0013(5) -0.0039(5)
C12 0.0544(8) 0.0613(8) 0.0688(9) 0.0131(7) -0.0004(6) -0.0117(6)
C13 0.0586(8) 0.0653(9) 0.0655(9) 0.0173(7) -0.0060(6) -0.0010(7)
C14 0.0695(10) 0.0765(11) 0.0914(12) 0.0323(9) -0.0090(8) -0.0202(8)
C15 0.0526(8) 0.0887(11) 0.0754(10) 0.0138(9) -0.0049(7) -0.0247(8)

loop_
_atom_type_symbol
_atom_type_description
_atom_type_scat_dispersion_real
_atom_type_scat_dispersion_imag
_atom_type_scat_source
C C 0.0033 0.0016 'International Tables Vol C Tables 4.2.6.8 and 6.1.1.4'
H H 0.0000 0.0000 'International Tables Vol C Tables 4.2.6.8 and 6.1.1.4'
N N 0.0061 0.0033 'International Tables Vol C Tables 4.2.6.8 and 6.1.1.4'
O O 0.0106 0.0060 'International Tables Vol C Tables 4.2.6.8 and 6.1.1.4'

loop_
_geom_angle_atom_site_label_1
_geom_angle_atom_site_label_2
_geom_angle_atom_site_label_3
_geom_angle
C10 O1 C14 117.94(11)
C11 O2 C15 117.73(10)
C5 N1 C1 115.22(13)
N1 C1 C2 124.35(15)
C1 C2 C3 119.79(14)
C4 C3 C2 115.68(12)
C4 C3 C6 119.66(13)
C2 C3 C6 124.65(13)
C5 C4 C3 119.92(15)
N1 C5 C4 125.04(14)
C7 C6 C3 126.25(14)
C6 C7 C8 127.12(14)
C13 C8 C9 118.14(12)
C13 C8 C7 123.48(12)
C9 C8 C7 118.38(12)
C10 C9 C8 121.26(12)
O1 C10 C9 124.91(12)
O1 C10 C11 115.36(11)
C9 C10 C11 119.72(12)
O2 C11 C12 125.34(12)
O2 C11 C10 115.40(11)
C12 C11 C10 119.25(12)
C11 C12 C13 120.44(13)
C8 C13 C12 121.18(13)

loop_
_geom_bond_atom_site_label_1
_geom_bond_atom_site_label_2
_geom_bond_distance
O1 C10 1.3623(16)
O1 C14 1.4259(17)
O2 C11 1.3671(15)
O2 C15 1.4231(17)
N1 C5 1.318(2)
N1 C1 1.327(2)
C1 C2 1.380(2)
C2 C3 1.387(2)
C3 C4 1.3823(19)
C3 C6 1.4673(18)
C4 C5 1.371(2)
C6 C7 1.318(2)
C7 C8 1.4734(18)
C8 C13 1.384(2)
C8 C9 1.3960(19)
C9 C10 1.3835(17)
C10 C11 1.4042(18)
C11 C12 1.3762(19)
C12 C13 1.3905(19)
